data_7233170
loop_
_publ_author_name
'Gusev, Alexey'
'Braga, Elena'
'Zamnius, Ekaterina'
'Kiskin, Mikhail'
'Kryukova, Mariya'
'Baryshnikova, Alina'
'Minaev, Boris'
'Baryshnikov, Gleb'
'\%Agren, Hans'
'Linert, Wolfgang'

_publ_section_title
;
 Structure and excitation-dependent emission of novel zinc complexes with
 pyridyltriazoles
;
_journal_issue 38
_journal_name_full 'RSC Advances'
_journal_page_first 22143
_journal_paper_doi 10.1039/C9RA02491C
_journal_volume 9
_journal_year 2019
_chemical_formula_moiety 'C13 H9 Cl2 F N4 Zn'
_chemical_formula_sum 'C13 H9 Cl2 F N4 Zn'
_chemical_formula_weight 376.51
_space_group_crystal_system triclinic
_space_group_IT_number 2
_space_group_name_Hall '-P 1'
_space_group_name_H-M_alt 'P -1'
_symmetry_space_group_name_Hall '-P 1'
_symmetry_space_group_name_H-M 'P -1'
_atom_sites_solution_hydrogens geom
_audit_creation_date 2019-05-07
_audit_creation_method
;
Olex2 1.2
(compiled 2018.05.29 svn.r3508 for OlexSys, GUI svn.r5506)
;
_audit_update_record
;
2019-05-07 deposited with the CCDC.    2019-07-08 downloaded from the CCDC.
;
_cell_angle_alpha 74.608(2)
_cell_angle_beta 79.912(2)
_cell_angle_gamma 76.548(2)
_cell_formula_units_Z 4
_cell_length_a 7.2313(2)
_cell_length_b 14.1852(4)
_cell_length_c 15.3646(4)
_cell_measurement_reflns_used 10714
_cell_measurement_temperature 116(2)
_cell_measurement_theta_max 72.6810
_cell_measurement_theta_min 6.3220
_cell_volume 1466.99(7)
_computing_cell_refinement 'CrysAlisPro 1.171.39.46e (Rigaku OD, 2018)'
_computing_data_collection 'CrysAlisPro 1.171.39.46e (Rigaku OD, 2018)'
_computing_data_reduction 'CrysAlisPro 1.171.39.46e (Rigaku OD, 2018)'
_computing_molecular_graphics 'Olex2 (Dolomanov et al., 2009)'
_computing_publication_material 'Olex2 (Dolomanov et al., 2009)'
_computing_structure_refinement 'ShelXL (Sheldrick, 2015)'
_diffrn_ambient_environment N~2~
_diffrn_ambient_temperature 116(2)
_diffrn_detector 'CCD plate'
_diffrn_detector_type HyPix3000
_diffrn_measured_fraction_theta_full 0.994
_diffrn_measured_fraction_theta_max 0.994
_diffrn_measurement_details
;
List of Runs (angles in degrees, time in seconds):

  # Type    Start    End  Width  t~exp~   \w     \q     \k     \f   Frames
#--------------------------------------------------------------------------
  1  \w    -17.00   9.00   0.50    1.05    --   38.95 -99.00  64.00   52
  2  \w     33.00  70.00   0.50    1.05    --   38.95 -99.00  64.00   74
  3  \w     53.00 109.00   0.50    7.22    --  104.92 -99.00  64.00  112
  4  \w    107.00 148.00   0.50    7.22    --  104.92  99.00 170.00   82
  5  \w      0.00  26.00   0.50    1.05    --  -38.95  54.00  90.00   52
  6  \w    -23.00  28.00   0.50    1.05    --  -38.95  77.00-150.00  102
  7  \w    -77.00   0.00   0.50    1.05    --  -38.95 104.00-120.00  154
  8  \w    -58.00 -15.00   0.50    1.05    --  -38.95  54.00  90.00   86
  9  \w   -103.00 -12.00   0.50    1.05    --  -38.95 -77.00  90.00  182
 10  \w    -67.00 -35.00   0.50    1.05    --  -38.95  99.00 170.00   64
 11  \w    -55.00 -30.00   0.50    1.05    --  -38.95 -54.00-180.00   50
 12  \w    -44.00 -18.00   0.50    1.05    --  -38.95 -77.00-150.00   52
 13  \w   -100.00 -68.00   0.50    1.05    --  -38.95 -54.00-180.00   64
 14  \w    -48.00 -13.00   0.50    1.05    --  -38.95 138.00 -30.00   70
 15  \w    -96.00 -54.00   0.50    1.05    --  -38.95 138.00 -30.00   84
 16  \w    -63.00 -37.00   0.50    1.05    --  -38.95  77.00-150.00   52
 17  \w    -85.00 -19.00   0.50    1.05    --  -38.95 -54.00 120.00  132
 18  \w    -75.00 -25.00   0.50    1.05    --  -38.95 104.00-180.00  100
 19  \w    -99.00 -73.00   0.50    1.05    --  -38.95 -65.00 -60.00   52
 20  \w    -43.00 -17.00   0.50    1.05    --  -38.95 -65.00 -60.00   52
 21  \w   -104.00 -56.00   0.50    1.05    --  -38.95 -77.00-150.00   96
 22  \w     -8.00  17.00   0.50    1.05    --  -38.95  99.00 170.00   50
 23  \w    -44.00 -19.00   0.50    1.05    --  -38.95 -21.00 120.00   50
 24  \w   -105.00 -57.00   0.50    1.05    --  -38.95 -21.00 120.00   96
 25  \w     26.00  52.00   0.50    1.05    --   38.95 -77.00   0.00   52
 26  \w     57.00 106.00   0.50    1.05    --   38.95  77.00 -90.00   98
 27  \w     20.00  48.00   0.50    1.05    --   38.95  77.00 -90.00   56
 28  \w    -27.00  15.00   0.50    1.05    --   38.95 -43.00-120.00   84
 29  \w    -22.00  25.00   0.50    1.05    --   38.95 -65.00  90.00   94
 30  \w     46.00  88.00   0.50    1.05    --   38.95-138.00  30.00   84
 31  \w     27.00  52.00   0.50    1.05    --   38.95 -43.00-120.00   50
 32  \w    -25.00  21.00   0.50    1.05    --   38.95 -77.00   0.00   92
 33  \w     18.00  43.00   0.50    1.05    --   38.95-138.00  30.00   50
 34  \w     46.00 103.00   0.50    1.05    --   38.95  32.00  60.00  114
 35  \w     45.00  96.00   0.50    1.05    --   38.95  54.00 150.00  102
 36  \w     87.00 120.00   0.50    7.22    --  104.92 -37.00  90.00   66
 37  \w     39.00  65.00   0.50    7.22    --  104.92 -37.00  90.00   52
 38  \w    129.00 155.00   0.50    7.22    --  104.92  45.00  60.00   52
 39  \w     74.00 100.00   0.50    7.22    --  104.92-133.00   0.00   52
 40  \w     41.00  67.00   0.50    7.22    --  104.92-133.00   0.00   52
 41  \w     41.00 124.00   0.50    7.22    --  104.92-133.00 -90.00  166
 42  \w     41.00 119.00   0.50    7.22    --  104.92 -30.00   0.00  156
 43  \w    100.00 138.00   0.50    7.22    --  104.92  53.00   0.00   76
 44  \w     39.00 114.00   0.50    7.22    --  104.92-111.00  30.00  150
 45  \w     99.00 124.00   0.50    7.22    --  104.92-133.00-150.00   50
 46  \w     42.00  71.00   0.50    7.22    --  104.92-133.00-150.00   58
 47  \w     42.00  95.00   0.50    7.22    --  104.92 -30.00-180.00  106
 48  \w     60.00 127.00   0.50    7.22    --  104.92 -61.00  60.00  134
 49  \w    120.00 146.00   0.50    7.22    --  104.92 111.00  60.00   52
 50  \w     92.00 142.00   0.50    7.22    --  104.92  30.00 120.00  100
 51  \w     99.00 125.00   0.50    7.22    --  104.92-133.00  30.00   52
 52  \w     51.00  77.00   0.50    7.22    --  104.92-133.00  30.00   52
 53  \w     96.00 152.00   0.50    7.22    --  104.92 111.00  90.00  112
 54  \w     67.00 108.00   0.50    7.22    --  104.92-133.00 -60.00   82
 55  \w     41.00 121.00   0.50    7.22    --  104.92 -86.00  90.00  160
 56  \w     49.00  86.00   0.50    7.22    --  104.92 -77.00-180.00   74
 57  \w    112.00 157.00   0.50    7.22    --  104.92  93.00 150.00   90
 58  \w     40.00 123.00   0.50    7.22    --  104.92 -45.00   0.00  166
 59  \w     79.00 153.00   0.50    7.22    --  104.92 133.00   0.00  148
 60  \w     91.00 157.00   0.50    7.22    --  104.92  30.00-150.00  132
 61  \w     81.00 106.00   0.50    7.22    --  104.92  93.00 150.00   50
 62  \w     75.00 100.00   0.50    7.22    --  104.92 -61.00   0.00   50
 63  \w    112.00 150.00   0.50    7.22    --  104.92   7.00   0.00   76
 64  \w     67.00 117.00   0.50    7.22    --  104.92 -77.00 -60.00  100
 65  \w    102.00 127.00   0.50    7.22    --  104.92 -61.00 -90.00   50
 66  \w     57.00 100.00   0.50    7.22    --  104.92   7.00   0.00   86
 67  \w     41.00  93.00   0.50    7.22    --  104.92 -61.00 -90.00  104
 68  \w     98.00 155.00   0.50    7.22    --  104.92  30.00  60.00  114
 69  \w     37.00 106.00   0.50    7.22    --  104.92-111.00 -60.00  138
 70  \w    109.00 134.00   0.50    7.22    --  104.92  30.00  90.00   50
 71  \w     81.00 148.00   0.50    7.22    --  104.92  93.00 120.00  134
 72  \w     80.00 106.00   0.50    7.22    --  104.92  99.00 170.00   52
 73  \w    -44.00 -19.00   0.50    1.05    --    8.00 128.00-106.60   50
 74  \w    -24.00   1.00   0.50    1.05    --   16.00 108.00  42.12   50
 75  \w     -8.00  17.00   0.50    1.05    --   28.00 100.00  -1.98   50
 76  \w    -10.00  15.00   0.50    1.05    --   28.00 104.00  75.74   50
 77  \w     -7.00  18.00   0.50    1.05    --   28.00  99.00-132.80   50
 78  \w     -7.00  18.00   0.50    1.05    --   28.00  99.00 169.94   50
 79  \w     -1.00  24.00   0.50    1.05    --   32.00  93.00-164.82   50
 80  \w     -1.00  24.00   0.50    1.05    --   32.00  93.00 -75.46   50
 81  \w      6.00  31.00   0.50    1.05    --   36.00  87.00 -45.49   50
 82  \w      5.00  30.00   0.50    1.05    --   36.00  89.00  63.94   50
 83  \w      4.00  29.00   0.50    1.05    --   36.00  90.00  -5.30   50
 84  \w      5.00  30.00   0.50    1.05    --   36.00  89.00-157.20   50
 85  \w      5.00  30.00   0.50    1.05    --   36.00  89.00-110.18   50
 86  \w      4.00  29.00   0.50    1.05    --   36.00  90.00 143.89   50
 87  \w     32.00  59.00   0.50    1.05    --   38.95 -54.00  60.00   54
 88  \w     10.00  35.00   0.50    1.05    --   38.95  84.00 -57.10   50
 89  \w     11.00  36.00   0.50    1.05    --   40.00  84.00-141.40   50
 90  \w     11.00  36.00   0.50    1.05    --   40.00  84.00 114.38   50
 91  \w     16.00  41.00   0.50    1.05    --   44.00  82.00-171.45   50
 92  \w     16.00  41.00   0.50    1.05    --   44.00  82.00-100.84   50
 93  \w     16.00  41.00   0.50    1.05    --   44.00  82.00  29.46   50
 94  \w     16.00  41.00   0.50    1.05    --   44.00  82.00   0.36   50
 95  \w     16.00  41.00   0.50    1.05    --   44.00  82.00 -37.52   50
 96  \w     16.00  41.00   0.50    1.05    --   44.00  82.00-141.30   50
 97  \w     16.00  41.00   0.50    1.05    --   44.00  80.00 167.14   50
 98  \w     16.00  41.00   0.50    1.05    --   44.00  82.00  66.11   50
 99  \w     16.00  41.00   0.50    1.05    --   44.00  81.00 142.18   50
100  \w     23.00  49.00   0.50    1.05    --   48.00  76.00 113.46   52
101  \w     28.00  54.00   0.50    1.05    --   52.00  72.00  70.66   52
102  \w     25.00  50.00   0.50    1.05    --   52.00  77.00 -68.52   50
103  \w     25.00  50.00   0.50    1.05    --   52.00  77.00-134.39   50
104  \w     29.00  64.00   0.50    1.05    --   56.00  77.00   5.54   70
105  \w     30.00  55.00   0.50    1.05    --   56.00  75.00 -34.98   50
106  \w     83.00 123.00   0.50    1.05    --   60.00  77.00  78.85   80
107  \w     33.00  58.00   0.50    1.05    --   60.00  77.00  78.85   50
108  \w     33.00  59.00   0.50    1.05    --   60.00  77.00 122.38   52
109  \w     33.00  62.00   0.50    1.05    --   60.00  77.00-105.31   58
110  \w     34.00  60.00   0.50    1.05    --   60.00  76.00  23.79   52
111  \w     34.00  62.00   0.50    1.05    --   60.00  76.00 178.22   56
112  \w     38.00  64.00   0.50    1.05    --   64.00  76.00 138.58   52
113  \w     39.00  65.00   0.50    1.05    --   64.00  76.00  34.78   52
114  \w     37.00  63.00   0.50    1.05    --   64.00  77.00 -87.63   52
115  \w    103.00 129.00   0.50    1.05    --   64.00  76.00  34.78   52
116  \w     41.00  66.00   0.50    1.05    --   68.00  77.00 -54.00   50
117  \w     42.00  80.00   0.50    1.05    --   68.00  75.00-141.74   76
118  \w     44.00  70.00   0.50    1.05    --   68.00  72.00 160.40   52
119  \w     41.00  89.00   0.50    1.05    --   68.00  77.00 -20.69   96
120  \w     43.00  68.00   0.50    1.05    --   68.00  72.00-143.88   50
121  \w     43.00  69.00   0.50    1.05    --   68.00  72.00  88.60   52
122  \w     94.00 128.00   0.50    1.05    --   68.00  77.00 -54.00   68
123  \w     48.00  74.00   0.50    7.22    --   72.00  67.00 126.85   52
124  \w     48.00  74.00   0.50    7.22    --   72.00  72.00 143.39   52
125  \w     47.00  72.00   0.50    7.22    --   72.00  72.00 104.67   50
126  \w     52.00  84.00   0.50    7.22    --   76.00  76.00  -6.98   64
127  \w     50.00  75.00   0.50    7.22    --   76.00  76.00  33.95   50
128  \w     54.00  80.00   0.50    7.22    --   76.00  65.00  71.47   52
129  \w     51.00  77.00   0.50    7.22    --   76.00  73.00-114.71   52
130  \w     53.00  79.00   0.50    7.22    --   76.00  66.00  29.14   52
131  \w     51.00  76.00   0.50    7.22    --   76.00  72.00 175.65   50
132  \w     53.00 117.00   0.50    7.22    --   76.00  68.00-138.91  128
133  \w     51.00  97.00   0.50    7.22    --   76.00  70.00 -38.02   92
134  \w    111.00 145.00   0.50    7.22    --   80.00  71.00 -92.81   68
135  \w     55.00  84.00   0.50    7.22    --   80.00  71.00 -92.81   58
136  \w     54.00  80.00   0.50    7.22    --   80.00  75.00 -74.81   52
137  \w     55.00  81.00   0.50    7.22    --   80.00  73.00  44.94   52
138  \w     58.00  85.00   0.50    7.22    --   84.00  75.00 -21.72   54
139  \w     58.00 100.00   0.50    7.22    --   84.00  76.00-125.66   84
140  \w    124.00 149.00   0.50    7.22    --   84.00  62.00 109.44   50
141  \w     62.00 105.00   0.50    7.22    --   84.00  62.00 109.44   86
142  \w    118.00 144.00   0.50    7.22    --   84.00  65.00-160.80   52
143  \w     61.00  97.00   0.50    7.22    --   84.00  65.00-160.80   72
144  \w     59.00  84.00   0.50    7.22    --   84.00  71.00  27.02   50
145  \w     58.00 137.00   0.50    7.22    --   84.00  75.00 -47.84  158
;
_diffrn_measurement_device 'four-circle diffractometer'
_diffrn_measurement_device_type 'SuperNova, Single source at offset/far, HyPix3000'
_diffrn_measurement_method '\w scans'
_diffrn_orient_matrix_type 'CrysAlisPro convention (1999,Acta A55,543-557)'
_diffrn_orient_matrix_UB_11 0.1117421000
_diffrn_orient_matrix_UB_12 -0.0497195000
_diffrn_orient_matrix_UB_13 0.0824434000
_diffrn_orient_matrix_UB_21 -0.0616867000
_diffrn_orient_matrix_UB_22 0.0969452000
_diffrn_orient_matrix_UB_23 0.0338412000
_diffrn_orient_matrix_UB_31 -0.1800160000
_diffrn_orient_matrix_UB_32 -0.0364360000
_diffrn_orient_matrix_UB_33 0.0551017000
_diffrn_radiation_monochromator mirror
_diffrn_radiation_probe x-ray
_diffrn_radiation_type CuK\a
_diffrn_radiation_wavelength 1.54184
_diffrn_reflns_av_unetI/netI 0.0104
_diffrn_reflns_Laue_measured_fraction_full 0.994
_diffrn_reflns_Laue_measured_fraction_max 0.994
_diffrn_reflns_limit_h_max 8
_diffrn_reflns_limit_h_min -8
_diffrn_reflns_limit_k_max 17
_diffrn_reflns_limit_k_min -17
_diffrn_reflns_limit_l_max 18
_diffrn_reflns_limit_l_min -18
_diffrn_reflns_number 10017
_diffrn_reflns_point_group_measured_fraction_full 0.994
_diffrn_reflns_point_group_measured_fraction_max 0.994
_diffrn_reflns_theta_full 67.684
_diffrn_reflns_theta_max 69.992
_diffrn_reflns_theta_min 3.005
_diffrn_source 'micro-focus sealed X-ray tube'
_diffrn_source_type 'SuperNova (Cu) X-ray Source'
_exptl_absorpt_coefficient_mu 5.763
_exptl_absorpt_correction_T_max 1.00000
_exptl_absorpt_correction_T_min 0.82526
_exptl_absorpt_correction_type multi-scan
_exptl_absorpt_process_details
;
CrysAlisPro 1.171.39.46e (Rigaku Oxford Diffraction, 2018)
Empirical absorption correction using spherical harmonics,
 implemented in SCALE3 ABSPACK scaling algorithm.
;
_exptl_crystal_colour colourless
_exptl_crystal_density_diffrn 1.705
_exptl_crystal_description needle
_exptl_crystal_F_000 752
_exptl_crystal_size_max 0.15
_exptl_crystal_size_mid 0.1
_exptl_crystal_size_min 0.1
_refine_diff_density_max 1.139
_refine_diff_density_min -1.005
_refine_diff_density_rms 0.179
_refine_ls_extinction_method none
_refine_ls_goodness_of_fit_ref 1.119
_refine_ls_hydrogen_treatment constr
_refine_ls_matrix_type full
_refine_ls_number_parameters 393
_refine_ls_number_reflns 10017
_refine_ls_number_restraints 0
_refine_ls_restrained_S_all 1.119
_refine_ls_R_factor_all 0.0845
_refine_ls_R_factor_gt 0.0834
_refine_ls_shift/su_max 0.000
_refine_ls_shift/su_mean 0.000
_refine_ls_structure_factor_coef Fsqd
_refine_ls_weighting_details 'w=1/[\s^2^(Fo^2^)+(0.0923P)^2^+11.8361P] where P=(Fo^2^+2Fc^2^)/3'
_refine_ls_weighting_scheme calc
_refine_ls_wR_factor_gt 0.2387
_refine_ls_wR_factor_ref 0.2393
_reflns_Friedel_coverage 0.000
_reflns_number_gt 9641
_reflns_number_total 10017
_reflns_threshold_expression 'I > 2\s(I)'
_cod_data_source_file c9ra02491c2.cif
_cod_data_source_block 11194-ccc-1_twin1_hklf4
_cod_database_code 7233170
_shelx_shelxl_version_number 2014/7
_chemical_oxdiff_formula 'Zn C39 H27 N12 F3 Cl2 '
_shelx_space_group_comment
;
The symmetry employed for this shelxl refinement is uniquely defined
by the following loop, which should always be used as a source of
symmetry information in preference to the above space-group names.
They are only intended as comments.
;
_olex2_refinement_description
;
1. Twinned data refinement
 Scales: 0.6102(18)
 0.3898(18)
2. Fixed Uiso
 At 1.2 times of:
  All C(H) groups, All N(H) groups
3. Uiso/Uaniso restraints and constraints
Uanis(C9A) = Uanis(C14A)
Uanis(C17A) = Uanis(C18A)
Uanis(C13A) = Uanis(C15A)
Uanis(C12A) = Uanis(C16A)
4. Others
 Sof(C14A)=Sof(H14A)=Sof(C16A)=Sof(H16A)=Sof(C15A)=Sof(H15A)=Sof(C18A)=
 Sof(H18A)=1-FVAR(1)
 Sof(C13A)=Sof(H13A)=Sof(C17A)=Sof(H17A)=Sof(C9A)=Sof(H9A)=Sof(C12A)=Sof(H12A)=
 FVAR(1)
5.a Aromatic/amide H refined with riding coordinates:
 N4A(H4A), N4(H4), C4A(H4AA), C3A(H3A), C6A(H6A), C4(H4B), C5A(H5A), C13(H13),
 C10(H10), C1(H1), C12(H12), C9(H9), C3(H3), C13A(H13A), C2(H2), C17A(H17A),
 C9A(H9A), C12A(H12A), C14A(H14A), C16A(H16A), C15A(H15A), C18A(H18A)
;
_olex2_submission_special_instructions 'No special instructions were received'
_oxdiff_exptl_absorpt_empirical_details
;
Empirical correction (ABSPACK) includes:
- Absorption correction using spherical harmonics
- Frame scaling
;
_oxdiff_exptl_absorpt_empirical_full_max 1.967
_oxdiff_exptl_absorpt_empirical_full_min 0.661
_oxdiff_twin_integration_method simultaneous
_oxdiff_twin_items 2
_twin_special_details
;
Component 2 rotated by -179.9903\% 
 around [-0.00 1.00 0.00] (reciprocal) or [-0.35 0.92 -0.20] (direct)
;

loop_
_space_group_symop_operation_xyz
'x, y, z'
'-x, -y, -z'

loop_
_atom_site_label
_atom_site_type_symbol
_atom_site_fract_x
_atom_site_fract_y
_atom_site_fract_z
_atom_site_U_iso_or_equiv
_atom_site_adp_type
_atom_site_occupancy
_atom_site_site_symmetry_order
_atom_site_calc_flag
_atom_site_refinement_flags_posn
_atom_site_refinement_flags_occupancy
_atom_site_disorder_assembly
_atom_site_disorder_group
Zn1A Zn 0.60564(17) 0.20737(8) 0.35463(7) 0.0270(3) Uani 1 1 d . . . .
Zn1 Zn 0.7514(2) 0.21191(8) 0.84504(7) 0.0353(3) Uani 1 1 d . . . .
Cl1A Cl 0.8636(3) 0.27289(15) 0.28914(13) 0.0342(5) Uani 1 1 d . . . .
Cl2A Cl 0.3828(3) 0.24159(16) 0.26586(14) 0.0373(5) Uani 1 1 d . . . .
Cl1 Cl 0.4715(4) 0.29813(15) 0.80186(14) 0.0425(6) Uani 1 1 d . . . .
Cl2 Cl 1.0195(4) 0.23561(17) 0.75785(14) 0.0491(7) Uani 1 1 d . . . .
F1 F 0.7594(11) 0.6701(4) 0.9408(4) 0.0590(19) Uani 1 1 d . . . .
F1A F 0.1221(9) 0.6763(4) 0.4578(4) 0.0508(15) Uani 1 1 d . . . .
N2A N 0.5297(10) 0.2135(5) 0.4883(4) 0.0254(14) Uani 1 1 d . . . .
N1A N 0.7170(10) 0.0590(5) 0.4141(4) 0.0266(15) Uani 1 1 d . . . .
N3A N 0.5691(11) 0.1254(5) 0.6310(4) 0.0298(16) Uani 1 1 d . . . .
N2 N 0.7688(11) 0.2075(5) 0.9768(4) 0.0281(15) Uani 1 1 d . . . .
N4A N 0.4697(11) 0.2196(5) 0.6293(4) 0.0295(16) Uani 1 1 d . . . .
H4A H 0.4274 0.2424 0.6771 0.035 Uiso 1 1 calc R . . .
N4 N 0.8004(12) 0.2029(5) 1.1147(4) 0.0313(16) Uani 1 1 d . . . .
H4 H 0.8130 0.2225 1.1613 0.038 Uiso 1 1 calc R . . .
N1 N 0.7422(13) 0.0623(5) 0.9008(5) 0.0369(18) Uani 1 1 d . . . .
N3 N 0.7944(13) 0.1074(5) 1.1165(5) 0.0367(18) Uani 1 1 d . . . .
C2A C 0.7057(12) 0.0405(6) 0.5055(5) 0.0254(17) Uani 1 1 d . . . .
C4A C 0.8767(13) -0.1261(6) 0.5139(6) 0.0303(18) Uani 1 1 d . . . .
H4AA H 0.9316 -0.1883 0.5470 0.036 Uiso 1 1 calc R . . .
C3A C 0.7805(12) -0.0509(6) 0.5585(5) 0.0275(17) Uani 1 1 d . . . .
H3A H 0.7676 -0.0623 0.6215 0.033 Uiso 1 1 calc R . . .
C1A C 0.6027(12) 0.1251(6) 0.5442(5) 0.0241(16) Uani 1 1 d . . . .
C8A C 0.3490(12) 0.3772(6) 0.5207(5) 0.0246(16) Uani 1 1 d . . . .
C7A C 0.4449(12) 0.2730(6) 0.5444(5) 0.0245(16) Uani 1 1 d . . . .
C7 C 0.7844(13) 0.2625(6) 1.0323(5) 0.0288(18) Uani 1 1 d . . . .
C5 C 0.7564(16) 0.0329(6) 0.9916(6) 0.038(2) Uani 1 1 d . . . .
C8 C 0.7788(12) 0.3696(6) 1.0085(5) 0.0261(17) Uani 1 1 d . . . .
C6 C 0.7766(14) 0.1141(6) 1.0304(5) 0.0317(19) Uani 1 1 d . . . .
C6A C 0.8057(13) -0.0133(6) 0.3724(6) 0.0306(18) Uani 1 1 d . . . .
H6A H 0.8120 -0.0009 0.3095 0.037 Uiso 1 1 calc R . . .
C4 C 0.7560(15) -0.0632(6) 1.0401(6) 0.037(2) Uani 1 1 d . . . .
H4B H 0.7683 -0.0816 1.1019 0.044 Uiso 1 1 calc R . . .
C5A C 0.8888(13) -0.1067(6) 0.4203(6) 0.0315(19) Uani 1 1 d . . . .
H5A H 0.9522 -0.1557 0.3897 0.038 Uiso 1 1 calc R . . .
C13 C 0.7020(12) 0.4262(6) 1.0725(6) 0.0282(17) Uani 1 1 d . . . .
H13 H 0.6541 0.3956 1.1308 0.034 Uiso 1 1 calc R . . .
C10 C 0.8407(14) 0.5186(6) 0.8968(6) 0.036(2) Uani 1 1 d . . . .
H10 H 0.8856 0.5506 0.8385 0.043 Uiso 1 1 calc R . . .
C11A C 0.1927(13) 0.5770(6) 0.4786(7) 0.0323(19) Uani 1 1 d . . . .
C1 C 0.7268(17) -0.0056(6) 0.8583(6) 0.042(2) Uani 1 1 d . . . .
H1 H 0.7206 0.0136 0.7960 0.050 Uiso 1 1 calc R . . .
C12 C 0.6968(14) 0.5272(6) 1.0496(6) 0.036(2) Uani 1 1 d . . . .
H12 H 0.6482 0.5652 1.0924 0.043 Uiso 1 1 calc R . . .
C9 C 0.8484(13) 0.4171(6) 0.9201(6) 0.0302(18) Uani 1 1 d . . . .
H9 H 0.9000 0.3796 0.8771 0.036 Uiso 1 1 calc R . . .
C3 C 0.7368(16) -0.1328(6) 0.9952(6) 0.041(2) Uani 1 1 d . . . .
H3 H 0.7356 -0.1984 1.0267 0.049 Uiso 1 1 calc R . . .
C11 C 0.7642(15) 0.5710(6) 0.9627(7) 0.038(2) Uani 1 1 d . . . .
C13A C 0.376(5) 0.433(3) 0.438(2) 0.030(5) Uani 0.501(13) 1 d . P A 1
H13A H 0.4440 0.4033 0.3919 0.036 Uiso 0.501(13) 1 calc R P A 1
C2 C 0.7196(16) -0.1036(6) 0.9028(6) 0.041(2) Uani 1 1 d . . . .
H2 H 0.7036 -0.1485 0.8716 0.049 Uiso 1 1 calc R . . .
C17A C 0.157(3) 0.5221(19) 0.5734(17) 0.025(4) Uani 0.501(13) 1 d . P A 1
H17A H 0.0932 0.5541 0.6189 0.029 Uiso 0.501(13) 1 calc R P A 1
C9A C 0.224(3) 0.4208(14) 0.5910(13) 0.022(3) Uani 0.501(13) 1 d . P A 1
H9A H 0.1902 0.3805 0.6473 0.027 Uiso 0.501(13) 1 calc R P A 1
C12A C 0.306(3) 0.5364(16) 0.4159(15) 0.030(3) Uani 0.501(13) 1 d . P A 1
H12A H 0.3389 0.5751 0.3585 0.036 Uiso 0.501(13) 1 calc R P A 1
C14A C 0.307(3) 0.4361(14) 0.5828(13) 0.022(3) Uani 0.499(13) 1 d . P A 2
H14A H 0.3329 0.4081 0.6424 0.027 Uiso 0.499(13) 1 calc R P A 2
C16A C 0.227(3) 0.5228(16) 0.4074(15) 0.030(3) Uani 0.499(13) 1 d . P A 2
H16A H 0.1918 0.5541 0.3496 0.036 Uiso 0.499(13) 1 calc R P A 2
C15A C 0.312(4) 0.424(3) 0.428(2) 0.030(5) Uani 0.499(13) 1 d . P A 2
H15A H 0.3453 0.3878 0.3838 0.036 Uiso 0.499(13) 1 calc R P A 2
C18A C 0.227(3) 0.5355(19) 0.5576(17) 0.025(4) Uani 0.499(13) 1 d . P A 2
H18A H 0.1974 0.5731 0.6012 0.029 Uiso 0.499(13) 1 calc R P A 2

loop_
_atom_site_aniso_label
_atom_site_aniso_U_11
_atom_site_aniso_U_22
_atom_site_aniso_U_33
_atom_site_aniso_U_23
_atom_site_aniso_U_13
_atom_site_aniso_U_12
Zn1A 0.0431(7) 0.0199(5) 0.0167(5) -0.0048(4) -0.0061(4) -0.0014(4)
Zn1 0.0719(9) 0.0158(5) 0.0171(5) -0.0044(4) -0.0097(5) -0.0027(5)
Cl1A 0.0515(13) 0.0327(10) 0.0205(9) -0.0061(8) -0.0053(8) -0.0119(9)
Cl2A 0.0521(13) 0.0358(11) 0.0246(9) -0.0020(8) -0.0150(9) -0.0081(9)
Cl1 0.0801(17) 0.0237(10) 0.0221(9) -0.0110(8) -0.0138(10) 0.0048(10)
Cl2 0.0824(19) 0.0342(11) 0.0213(10) -0.0076(8) 0.0030(10) 0.0015(11)
F1 0.118(6) 0.015(2) 0.053(4) -0.005(2) -0.041(4) -0.008(3)
F1A 0.061(4) 0.020(2) 0.059(4) -0.004(2) 0.000(3) 0.005(2)
N2A 0.036(4) 0.020(3) 0.018(3) -0.006(3) -0.007(3) 0.002(3)
N1A 0.039(4) 0.019(3) 0.020(3) -0.006(3) -0.008(3) 0.000(3)
N3A 0.047(4) 0.019(3) 0.019(3) -0.007(3) -0.004(3) 0.005(3)
N2 0.045(4) 0.017(3) 0.021(3) -0.006(3) -0.003(3) -0.003(3)
N4A 0.052(5) 0.019(3) 0.017(3) -0.009(3) -0.010(3) 0.006(3)
N4 0.062(5) 0.018(3) 0.018(3) -0.006(3) -0.008(3) -0.011(3)
N1 0.073(6) 0.018(3) 0.022(3) -0.006(3) -0.011(3) -0.006(3)
N3 0.070(6) 0.022(3) 0.022(3) -0.006(3) -0.008(3) -0.011(3)
C2A 0.032(4) 0.022(4) 0.019(4) -0.006(3) -0.002(3) 0.001(3)
C4A 0.043(5) 0.019(4) 0.026(4) -0.004(3) -0.002(4) -0.002(3)
C3A 0.036(5) 0.022(4) 0.022(4) -0.006(3) -0.002(3) -0.001(3)
C1A 0.031(4) 0.020(4) 0.022(4) -0.007(3) -0.006(3) -0.003(3)
C8A 0.028(4) 0.020(4) 0.027(4) -0.007(3) -0.007(3) -0.004(3)
C7A 0.031(4) 0.019(4) 0.022(4) -0.005(3) -0.009(3) 0.001(3)
C7 0.050(5) 0.018(4) 0.018(4) -0.008(3) -0.003(3) -0.001(3)
C5 0.072(7) 0.021(4) 0.023(4) -0.007(3) -0.016(4) -0.004(4)
C8 0.038(5) 0.016(4) 0.024(4) -0.007(3) -0.004(3) -0.004(3)
C6 0.055(6) 0.019(4) 0.021(4) -0.003(3) -0.008(4) -0.005(4)
C6A 0.045(5) 0.025(4) 0.021(4) -0.008(3) -0.001(3) -0.006(4)
C4 0.064(6) 0.023(4) 0.025(4) -0.002(3) -0.017(4) -0.006(4)
C5A 0.042(5) 0.022(4) 0.028(4) -0.010(3) 0.000(4) 0.002(3)
C13 0.036(5) 0.024(4) 0.026(4) -0.011(3) -0.009(3) 0.001(3)
C10 0.055(6) 0.022(4) 0.033(5) -0.002(3) -0.017(4) -0.008(4)
C11A 0.032(5) 0.017(4) 0.045(5) -0.004(4) -0.002(4) -0.003(3)
C1 0.081(8) 0.021(4) 0.027(4) -0.009(4) -0.020(5) -0.004(4)
C12 0.051(6) 0.024(4) 0.037(5) -0.017(4) -0.020(4) 0.007(4)
C9 0.045(5) 0.019(4) 0.026(4) -0.007(3) -0.006(4) -0.003(3)
C3 0.072(7) 0.016(4) 0.037(5) -0.003(4) -0.019(5) -0.006(4)
C11 0.062(6) 0.015(4) 0.045(5) -0.007(4) -0.036(5) 0.001(4)
C13A 0.046(18) 0.024(7) 0.020(7) -0.008(5) -0.013(10) 0.003(10)
C2 0.075(7) 0.020(4) 0.036(5) -0.011(4) -0.022(5) -0.007(4)
C17A 0.030(13) 0.023(7) 0.018(9) -0.006(6) 0.009(8) -0.008(8)
C9A 0.027(11) 0.021(6) 0.020(5) -0.005(5) 0.000(7) -0.009(6)
C12A 0.034(12) 0.027(7) 0.027(6) -0.001(5) -0.004(8) -0.004(7)
C14A 0.027(11) 0.021(6) 0.020(5) -0.005(5) 0.000(7) -0.009(6)
C16A 0.034(12) 0.027(7) 0.027(6) -0.001(5) -0.004(8) -0.004(7)
C15A 0.046(18) 0.024(7) 0.020(7) -0.008(5) -0.013(10) 0.003(10)
C18A 0.030(13) 0.023(7) 0.018(9) -0.006(6) 0.009(8) -0.008(8)

loop_
_atom_type_symbol
_atom_type_description
_atom_type_scat_dispersion_real
_atom_type_scat_dispersion_imag
_atom_type_scat_source
C C 0.0181 0.0091 'International Tables Vol C Tables 4.2.6.8 and 6.1.1.4'
H H 0.0000 0.0000 'International Tables Vol C Tables 4.2.6.8 and 6.1.1.4'
Cl Cl 0.3639 0.7018 'International Tables Vol C Tables 4.2.6.8 and 6.1.1.4'
F F 0.0727 0.0534 'International Tables Vol C Tables 4.2.6.8 and 6.1.1.4'
N N 0.0311 0.0180 'International Tables Vol C Tables 4.2.6.8 and 6.1.1.4'
Zn Zn -1.5491 0.6778 'International Tables Vol C Tables 4.2.6.8 and 6.1.1.4'

loop_
_geom_angle_atom_site_label_1
_geom_angle_atom_site_label_2
_geom_angle_atom_site_label_3
_geom_angle
Cl2A Zn1A Cl1A 113.55(9)
N2A Zn1A Cl1A 113.6(2)
N2A Zn1A Cl2A 119.2(2)
N2A Zn1A N1A 81.8(3)
N1A Zn1A Cl1A 104.5(2)
N1A Zn1A Cl2A 119.7(2)
Cl2 Zn1 Cl1 120.54(10)
N2 Zn1 Cl1 111.8(2)
N2 Zn1 Cl2 111.7(2)
N2 Zn1 N1 81.3(3)
N1 Zn1 Cl1 111.5(3)
N1 Zn1 Cl2 113.4(3)
C1A N2A Zn1A 110.5(5)
C7A N2A Zn1A 144.6(5)
C7A N2A C1A 104.7(6)
C2A N1A Zn1A 112.9(5)
C6A N1A Zn1A 127.8(5)
C6A N1A C2A 119.1(7)
C1A N3A N4A 102.1(6)
C7 N2 Zn1 143.4(6)
C7 N2 C6 104.6(7)
C6 N2 Zn1 111.9(5)
N3A N4A H4A 123.9
C7A N4A N3A 112.2(6)
C7A N4A H4A 123.9
N3 N4 H4 124.0
C7 N4 H4 124.0
C7 N4 N3 112.1(6)
C5 N1 Zn1 113.9(5)
C1 N1 Zn1 128.0(6)
C1 N1 C5 118.2(7)
C6 N3 N4 101.7(7)
N1A C2A C3A 122.9(7)
N1A C2A C1A 114.4(7)
C3A C2A C1A 122.7(7)
C3A C4A H4AA 120.4
C5A C4A H4AA 120.4
C5A C4A C3A 119.2(8)
C2A C3A C4A 117.7(7)
C2A C3A H3A 121.2
C4A C3A H3A 121.2
N2A C1A C2A 120.0(7)
N3A C1A N2A 113.9(7)
N3A C1A C2A 126.1(7)
C13A C8A C7A 121.8(17)
C13A C8A C9A 119.2(18)
C9A C8A C7A 119.0(10)
C14A C8A C7A 121.7(10)
C14A C8A C15A 117.8(17)
C15A C8A C7A 120.2(15)
N2A C7A N4A 107.0(6)
N2A C7A C8A 128.1(7)
N4A C7A C8A 124.9(7)
N2 C7 C8 126.6(7)
N4 C7 N2 107.8(7)
N4 C7 C8 125.6(7)
N1 C5 C6 113.1(7)
N1 C5 C4 122.4(8)
C4 C5 C6 124.5(8)
C13 C8 C7 120.4(7)
C13 C8 C9 119.4(7)
C9 C8 C7 120.2(7)
N2 C6 C5 119.6(7)
N3 C6 N2 113.8(7)
N3 C6 C5 126.5(7)
N1A C6A H6A 119.1
N1A C6A C5A 121.7(7)
C5A C6A H6A 119.1
C5 C4 H4B 120.6
C5 C4 C3 118.8(8)
C3 C4 H4B 120.6
C4A C5A C6A 119.4(8)
C4A C5A H5A 120.3
C6A C5A H5A 120.3
C8 C13 H13 120.0
C12 C13 C8 120.1(8)
C12 C13 H13 120.0
C9 C10 H10 121.1
C11 C10 H10 121.1
C11 C10 C9 117.8(9)
F1A C11A C17A 117.9(12)
F1A C11A C16A 118.7(11)
C12A C11A F1A 118.7(12)
C12A C11A C17A 123.0(15)
C18A C11A F1A 118.9(14)
C18A C11A C16A 122.4(16)
N1 C1 H1 118.5
N1 C1 C2 123.0(8)
C2 C1 H1 118.5
C13 C12 H12 120.5
C11 C12 C13 118.9(8)
C11 C12 H12 120.5
C8 C9 H9 119.8
C10 C9 C8 120.5(8)
C10 C9 H9 119.8
C4 C3 H3 120.3
C4 C3 C2 119.5(8)
C2 C3 H3 120.3
F1 C11 C10 118.1(9)
F1 C11 C12 118.6(8)
C12 C11 C10 123.3(8)
C8A C13A H13A 118.5
C8A C13A C12A 123(3)
C12A C13A H13A 118.5
C1 C2 C3 118.1(8)
C1 C2 H2 120.9
C3 C2 H2 120.9
C11A C17A H17A 122.0
C9A C17A C11A 116.0(19)
C9A C17A H17A 122.0
C8A C9A H9A 120.3
C17A C9A C8A 119.4(16)
C17A C9A H9A 120.3
C11A C12A C13A 118(2)
C11A C12A H12A 120.9
C13A C12A H12A 120.9
C8A C14A H14A 119.6
C18A C14A C8A 120.8(19)
C18A C14A H14A 119.6
C11A C16A H16A 121.2
C15A C16A C11A 118(2)
C15A C16A H16A 121.2
C8A C15A H15A 120.5
C16A C15A C8A 119(2)
C16A C15A H15A 120.5
C11A C18A C14A 122(2)
C11A C18A H18A 118.9
C14A C18A H18A 118.9

loop_
_geom_bond_atom_site_label_1
_geom_bond_atom_site_label_2
_geom_bond_distance
Zn1A Cl1A 2.238(2)
Zn1A Cl2A 2.179(2)
Zn1A N2A 2.050(6)
Zn1A N1A 2.088(7)
Zn1 Cl1 2.219(3)
Zn1 Cl2 2.195(3)
Zn1 N2 2.034(7)
Zn1 N1 2.079(7)
F1 C11 1.350(9)
F1A C11A 1.353(9)
N2A C1A 1.367(10)
N2A C7A 1.338(10)
N1A C2A 1.349(10)
N1A C6A 1.333(10)
N3A N4A 1.358(9)
N3A C1A 1.314(10)
N2 C7 1.332(10)
N2 C6 1.356(10)
N4A H4A 0.8600
N4A C7A 1.342(10)
N4 H4 0.8600
N4 N3 1.357(9)
N4 C7 1.330(10)
N1 C5 1.362(11)
N1 C1 1.333(11)
N3 C6 1.328(11)
C2A C3A 1.381(11)
C2A C1A 1.468(10)
C4A H4AA 0.9300
C4A C3A 1.401(11)
C4A C5A 1.382(12)
C3A H3A 0.9300
C8A C7A 1.458(10)
C8A C13A 1.32(4)
C8A C9A 1.45(2)
C8A C14A 1.38(2)
C8A C15A 1.44(3)
C7 C8 1.458(11)
C5 C6 1.474(11)
C5 C4 1.370(12)
C8 C13 1.392(11)
C8 C9 1.409(12)
C6A H6A 0.9300
C6A C5A 1.387(12)
C4 H4B 0.9300
C4 C3 1.387(12)
C5A H5A 0.9300
C13 H13 0.9300
C13 C12 1.375(12)
C10 H10 0.9300
C10 C9 1.378(11)
C10 C11 1.377(13)
C11A C17A 1.47(3)
C11A C12A 1.32(2)
C11A C16A 1.45(2)
C11A C18A 1.24(3)
C1 H1 0.9300
C1 C2 1.384(13)
C12 H12 0.9300
C12 C11 1.370(14)
C9 H9 0.9300
C3 H3 0.9300
C3 C2 1.389(13)
C13A H13A 0.9300
C13A C12A 1.40(4)
C2 H2 0.9300
C17A H17A 0.9300
C17A C9A 1.38(3)
C9A H9A 0.9300
C12A H12A 0.9300
C14A H14A 0.9300
C14A C18A 1.37(3)
C16A H16A 0.9300
C16A C15A 1.37(4)
C15A H15A 0.9300
C18A H18A 0.9300

loop_
_twin_individual_id
_twin_individual_mass_fraction_refined
_oxdiff_twin_reflns_isolated
_oxdiff_twin_reflns_overlapped
_twin_individual_twin_lattice_type
_twin_individual_twin_matrix_11
_twin_individual_twin_matrix_12
_twin_individual_twin_matrix_13
_twin_individual_twin_matrix_21
_twin_individual_twin_matrix_22
_twin_individual_twin_matrix_23
_twin_individual_twin_matrix_31
_twin_individual_twin_matrix_32
_twin_individual_twin_matrix_33
1 0.6102(18) 18466 5386 ref 1.0000 0.0000 0.0000 0.0000 1.0000 0.0000 0.0000 0.0000 1.0000
2 0.3898(18) 18369 5386 nmt -0.9995 -0.0000 -0.0002 -0.7541 1.0000 -0.4276 0.0002 0.0004 -1.0008
